data_4319264
loop_
_publ_author_name
'Dmitry V. Fomitchev'
'Booyong S. Lim'
'R. H. Holm'

_publ_contact_author
;
       R.H. Holm
       Department of Chemistry and Chemical Biology
       Harvard University
       Cambridge, MA 02138
       USA
;
_publ_contact_author_email holm@chemistry.harvard.edu
_publ_contact_author_fax '+1 (617) 496-9289'
_publ_contact_author_phone '+1 (617) 495-0853'
_publ_section_title
;
 Electron Distribution in the Nonclassical Bis(dithiolene) Electron
 Transfer Series [M(CO)2(S2C2Me2)2]0/1-/2- (M = Mo, W): Assessment by
 Structural, Spectroscopic, and Density Functional Theory Results
;
_journal_name_full 'Inorganic Chemistry'
_journal_page_first 645
_journal_page_last 654
_journal_paper_doi 10.1021/ic001046w
_journal_volume 40
_journal_year 2001
_chemical_formula_sum 'C28 H58 N2 S6 W'
_chemical_formula_weight 798.97
_chemical_name_systematic
; 
 ? 
;
_space_group_IT_number 14
_symmetry_cell_setting monoclinic
_symmetry_space_group_name_Hall '-P 2ybc'
_symmetry_space_group_name_H-M 'P 1 21/c 1'
_atom_sites_solution_hydrogens geom
_atom_sites_solution_primary direct
_atom_sites_solution_secondary difmap
_audit_creation_method SHELXL-97
_cell_angle_alpha 90.00
_cell_angle_beta 104.037(2)
_cell_angle_gamma 90.00
_cell_formula_units_Z 4
_cell_length_a 15.7642(17)
_cell_length_b 12.6922(13)
_cell_length_c 18.4816(19)
_cell_measurement_temperature 233(2)
_cell_volume 3587.4(6)
_computing_cell_refinement SMART
_computing_data_collection SMART
_computing_data_reduction SAINT
_computing_molecular_graphics SHELXTL
_computing_publication_material 'SHELXL-97 (Sheldrick, 1997)'
_computing_structure_refinement 'SHELXL-97 (Sheldrick, 1997)'
_computing_structure_solution 'SHELXS-97 (Sheldrick, 1990)'
_diffrn_ambient_temperature 293(2)
_diffrn_measured_fraction_theta_full 0.594
_diffrn_measured_fraction_theta_max 0.594
_diffrn_measurement_device_type 'Bruker SMART CCD area detector system'
_diffrn_measurement_method 'rotation around \o axis, 0.3 deg/frame'
_diffrn_radiation_monochromator graphite
_diffrn_radiation_source 'fine-focus sealed tube'
_diffrn_radiation_type MoK\a
_diffrn_radiation_wavelength 0.71073
_diffrn_reflns_av_R_equivalents 0.0748
_diffrn_reflns_av_sigmaI/netI 0.0581
_diffrn_reflns_limit_h_max 9
_diffrn_reflns_limit_h_min -9
_diffrn_reflns_limit_k_max 16
_diffrn_reflns_limit_k_min -16
_diffrn_reflns_limit_l_max 18
_diffrn_reflns_limit_l_min -24
_diffrn_reflns_number 14290
_diffrn_reflns_theta_full 28.28
_diffrn_reflns_theta_max 28.28
_diffrn_reflns_theta_min 1.33
_exptl_absorpt_coefficient_mu 3.589
_exptl_absorpt_correction_type empirical
_exptl_absorpt_process_details SADABS
_exptl_crystal_colour black
_exptl_crystal_density_diffrn 1.479
_exptl_crystal_density_method 'not measured'
_exptl_crystal_description prizm
_exptl_crystal_F_000 1640
_exptl_crystal_size_max 0.250
_exptl_crystal_size_mid 0.110
_exptl_crystal_size_min 0.030
_refine_diff_density_max 1.002
_refine_diff_density_min -2.043
_refine_diff_density_rms 0.160
_refine_ls_extinction_coef 0.00011(12)
_refine_ls_extinction_expression Fc^*^=kFc[1+0.001xFc^2^\l^3^/sin(2\q)]^-1/4^
_refine_ls_extinction_method SHELXL
_refine_ls_goodness_of_fit_ref 1.117
_refine_ls_hydrogen_treatment mixed
_refine_ls_matrix_type full
_refine_ls_number_parameters 331
_refine_ls_number_reflns 5277
_refine_ls_number_restraints 0
_refine_ls_restrained_S_all 1.117
_refine_ls_R_factor_all 0.0602
_refine_ls_R_factor_gt 0.0415
_refine_ls_shift/su_max 0.049
_refine_ls_shift/su_mean 0.007
_refine_ls_structure_factor_coef Fsqd
_refine_ls_weighting_details 'calc w=1/[\s^2^(Fo^2^)+(0.0586P)^2^+3.6237P] where P=(Fo^2^+2Fc^2^)/3'
_refine_ls_weighting_scheme calc
_refine_ls_wR_factor_gt 0.0961
_refine_ls_wR_factor_ref 0.1135
_reflns_number_gt 4159
_reflns_number_total 5277
_reflns_threshold_expression >2sigma(I)
_cod_data_source_file ic001046w_7.cif
_cod_data_source_block '[Et4N]2[12]'
_cod_database_code 4319264

loop_
_symmetry_equiv_pos_as_xyz
'x, y, z'
'-x, y+1/2, -z+1/2'
'-x, -y, -z'
'x, -y-1/2, z-1/2'

loop_
_atom_site_label
_atom_site_type_symbol
_atom_site_fract_x
_atom_site_fract_y
_atom_site_fract_z
_atom_site_U_iso_or_equiv
_atom_site_adp_type
_atom_site_occupancy
_atom_site_symmetry_multiplicity
_atom_site_calc_flag
_atom_site_refinement_flags
_atom_site_disorder_assembly
_atom_site_disorder_group
W1 W 0.76936(2) 0.888419(18) 0.829323(12) 0.02659(18) Uani 1 1 d . . .
S1 S 0.66100(17) 0.91068(13) 0.89822(9) 0.0368(7) Uani 1 1 d . . .
S2 S 0.83110(17) 1.03090(14) 0.90910(9) 0.0392(7) Uani 1 1 d . . .
S3 S 0.73936(18) 0.70528(13) 0.84108(10) 0.0420(7) Uani 1 1 d . . .
S4 S 0.91394(16) 0.82176(13) 0.86570(9) 0.0376(7) Uani 1 1 d . . .
S5 S 0.64912(17) 0.87165(14) 0.72251(9) 0.0363(7) Uani 1 1 d . . .
S6 S 0.82155(16) 0.98970(14) 0.73901(8) 0.0364(7) Uani 1 1 d . . .
C1 C 0.6859(7) 1.0173(6) 0.9610(4) 0.036(3) Uani 1 1 d . . .
C2 C 0.7600(7) 1.0680(6) 0.9658(3) 0.037(3) Uani 1 1 d . . .
C3 C 0.8372(7) 0.6345(5) 0.8678(4) 0.039(3) Uani 1 1 d . . .
C4 C 0.9127(7) 0.6839(6) 0.8787(4) 0.036(3) Uani 1 1 d . . .
C5 C 0.6676(6) 0.9390(6) 0.6455(3) 0.034(3) Uani 1 1 d . . .
C6 C 0.7407(7) 0.9927(6) 0.6529(3) 0.038(3) Uani 1 1 d . . .
C7 C 0.6180(7) 1.0427(7) 1.0025(4) 0.052(3) Uani 1 1 d . . .
H7A H 0.6374 1.1010 1.0354 0.094(5) Uiso 1 1 calc R . .
H7B H 0.6088 0.9825 1.0311 0.094(5) Uiso 1 1 calc R . .
H7C H 0.5643 1.0609 0.9677 0.094(5) Uiso 1 1 calc R . .
C8 C 0.7954(7) 1.1585(6) 1.0186(4) 0.058(3) Uani 1 1 d . . .
H8A H 0.7544 1.1753 1.0477 0.094(5) Uiso 1 1 calc R . .
H8B H 0.8040 1.2192 0.9902 0.094(5) Uiso 1 1 calc R . .
H8C H 0.8502 1.1382 1.0511 0.094(5) Uiso 1 1 calc R . .
C9 C 0.8268(7) 0.5172(6) 0.8797(5) 0.058(3) Uani 1 1 d . . .
H9A H 0.8834 0.4848 0.8941 0.094(5) Uiso 1 1 calc R . .
H9B H 0.7939 0.4860 0.8342 0.094(5) Uiso 1 1 calc R . .
H9C H 0.7964 0.5068 0.9182 0.094(5) Uiso 1 1 calc R . .
C10 C 1.0017(8) 0.6355(7) 0.9050(6) 0.066(4) Uani 1 1 d . . .
H10A H 0.9959 0.5608 0.9108 0.094(5) Uiso 1 1 calc R . .
H10B H 1.0309 0.6659 0.9521 0.094(5) Uiso 1 1 calc R . .
H10C H 1.0353 0.6487 0.8691 0.094(5) Uiso 1 1 calc R . .
C11 C 0.5998(7) 0.9254(7) 0.5732(4) 0.063(3) Uani 1 1 d . . .
H11A H 0.6164 0.9653 0.5347 0.094(5) Uiso 1 1 calc R . .
H11B H 0.5442 0.9500 0.5791 0.094(5) Uiso 1 1 calc R . .
H11C H 0.5953 0.8522 0.5597 0.094(5) Uiso 1 1 calc R . .
C12 C 0.7661(7) 1.0604(7) 0.5935(4) 0.062(3) Uani 1 1 d . . .
H12A H 0.7197 1.0594 0.5489 0.094(5) Uiso 1 1 calc R . .
H12B H 0.8185 1.0331 0.5829 0.094(5) Uiso 1 1 calc R . .
H12C H 0.7760 1.1315 0.6113 0.094(5) Uiso 1 1 calc R . .
C13 C 0.8193(7) 0.6895(7) 0.6707(5) 0.054(3) Uani 1 1 d . . .
H13A H 0.8368 0.6671 0.7224 0.094(5) Uiso 1 1 calc R . .
H13B H 0.8057 0.7641 0.6707 0.094(5) Uiso 1 1 calc R . .
C14 C 0.7366(9) 0.6314(10) 0.6337(7) 0.091(5) Uani 1 1 d . . .
H14A H 0.6921 0.6460 0.6597 0.094(5) Uiso 1 1 calc R . .
H14B H 0.7480 0.5570 0.6349 0.094(5) Uiso 1 1 calc R . .
H14C H 0.7171 0.6542 0.5828 0.094(5) Uiso 1 1 calc R . .
C15 C 0.9250(8) 0.5608(7) 0.6342(5) 0.065(3) Uani 1 1 d . . .
H15A H 0.8813 0.5248 0.5962 0.094(5) Uiso 1 1 calc R . .
H15B H 0.9797 0.5580 0.6192 0.094(5) Uiso 1 1 calc R . .
C16 C 0.9360(8) 0.5018(8) 0.7053(6) 0.079(4) Uani 1 1 d . . .
H16A H 0.9535 0.4308 0.6985 0.094(5) Uiso 1 1 calc R . .
H16B H 0.8816 0.5011 0.7200 0.094(5) Uiso 1 1 calc R . .
H16C H 0.9800 0.5354 0.7434 0.094(5) Uiso 1 1 calc R . .
C17 C 0.9702(9) 0.7398(8) 0.6850(6) 0.074(4) Uani 1 1 d . . .
H17A H 0.9473 0.8089 0.6922 0.094(5) Uiso 1 1 calc R . .
H17B H 0.9874 0.7061 0.7334 0.094(5) Uiso 1 1 calc R . .
C18 C 1.0503(11) 0.7539(10) 0.6554(9) 0.119(6) Uani 1 1 d . . .
H18A H 1.0927 0.7952 0.6900 0.094(5) Uiso 1 1 calc R . .
H18B H 1.0347 0.7894 0.6082 0.094(5) Uiso 1 1 calc R . .
H18C H 1.0747 0.6862 0.6492 0.094(5) Uiso 1 1 calc R . .
C19 C 0.8728(10) 0.7130(8) 0.5564(5) 0.097(5) Uani 1 1 d . . .
H19A H 0.9226 0.7044 0.5346 0.094(5) Uiso 1 1 calc R . .
H19B H 0.8259 0.6689 0.5285 0.094(5) Uiso 1 1 calc R . .
C20 C 0.8442(12) 0.8244(11) 0.5484(6) 0.139(7) Uani 1 1 d . . .
H20A H 0.8299 0.8436 0.4966 0.094(5) Uiso 1 1 calc R . .
H20B H 0.8906 0.8688 0.5753 0.094(5) Uiso 1 1 calc R . .
H20C H 0.7937 0.8332 0.5681 0.094(5) Uiso 1 1 calc R . .
C21 C 0.4796(8) 0.7550(7) 0.8145(4) 0.062(3) Uani 1 1 d . . .
H21A H 0.5356 0.7639 0.8023 0.094(5) Uiso 1 1 calc R . .
H21B H 0.4646 0.8218 0.8337 0.094(5) Uiso 1 1 calc R . .
C22 C 0.4896(9) 0.6737(10) 0.8753(6) 0.103(5) Uani 1 1 d . . .
H22A H 0.5341 0.6959 0.9178 0.094(5) Uiso 1 1 calc R . .
H22B H 0.5060 0.6075 0.8575 0.094(5) Uiso 1 1 calc R . .
H22C H 0.4352 0.6659 0.8893 0.094(5) Uiso 1 1 calc R . .
C23 C 0.4140(7) 0.8215(6) 0.6925(4) 0.050(3) Uani 1 1 d . . .
H23A H 0.3991 0.8851 0.7157 0.094(5) Uiso 1 1 calc R . .
H23B H 0.4733 0.8297 0.6871 0.094(5) Uiso 1 1 calc R . .
C24 C 0.3542(8) 0.8119(7) 0.6167(5) 0.065(3) Uani 1 1 d . . .
H24A H 0.3605 0.8727 0.5876 0.094(5) Uiso 1 1 calc R . .
H24B H 0.2949 0.8071 0.6210 0.094(5) Uiso 1 1 calc R . .
H24C H 0.3688 0.7497 0.5927 0.094(5) Uiso 1 1 calc R . .
C25 C 0.4299(10) 0.6265(6) 0.7103(5) 0.061(4) Uani 1 1 d . . .
H25A H 0.4250 0.5705 0.7446 0.094(5) Uiso 1 1 calc R . .
H25B H 0.3850 0.6151 0.6648 0.094(5) Uiso 1 1 calc R . .
C26 C 0.5174(11) 0.6180(8) 0.6924(7) 0.082(5) Uani 1 1 d . . .
H26A H 0.5227 0.5502 0.6709 0.094(5) Uiso 1 1 calc R . .
H26B H 0.5627 0.6261 0.7373 0.094(5) Uiso 1 1 calc R . .
H26C H 0.5229 0.6722 0.6576 0.094(5) Uiso 1 1 calc R . .
C27 C 0.3241(9) 0.7152(9) 0.7578(5) 0.071(4) Uani 1 1 d . . .
H27A H 0.3261 0.6546 0.7901 0.094(5) Uiso 1 1 calc R . .
H27B H 0.2833 0.6992 0.7107 0.094(5) Uiso 1 1 calc R . .
C28 C 0.2895(9) 0.8081(11) 0.7927(6) 0.099(5) Uani 1 1 d . . .
H28A H 0.2326 0.7916 0.7997 0.094(5) Uiso 1 1 calc R . .
H28B H 0.2856 0.8683 0.7606 0.094(5) Uiso 1 1 calc R . .
H28C H 0.3284 0.8235 0.8402 0.094(5) Uiso 1 1 calc R . .
N1 N 0.8979(6) 0.6759(5) 0.6363(3) 0.050(3) Uani 1 1 d . . .
N2 N 0.4120(7) 0.7302(5) 0.7439(4) 0.0480(17) Uiso 1 1 d . . .

loop_
_atom_site_aniso_label
_atom_site_aniso_U_11
_atom_site_aniso_U_22
_atom_site_aniso_U_33
_atom_site_aniso_U_23
_atom_site_aniso_U_13
_atom_site_aniso_U_12
W1 0.0312(5) 0.02795(14) 0.01935(13) -0.00101(9) 0.00362(13) -0.00129(13)
S1 0.040(2) 0.0426(9) 0.0274(8) -0.0043(6) 0.0075(9) -0.0052(9)
S2 0.046(2) 0.0387(9) 0.0329(8) -0.0102(7) 0.0093(9) -0.0112(9)
S3 0.047(2) 0.0316(8) 0.0443(9) 0.0013(7) 0.0044(10) -0.0034(9)
S4 0.040(2) 0.0388(9) 0.0322(8) 0.0030(7) 0.0048(9) 0.0017(9)
S5 0.033(2) 0.0472(10) 0.0252(7) -0.0017(6) -0.0001(9) -0.0080(9)
S6 0.038(2) 0.0433(9) 0.0257(7) 0.0064(6) 0.0040(9) -0.0064(9)
C1 0.040(10) 0.041(4) 0.029(3) -0.001(3) 0.011(4) -0.004(4)
C2 0.050(10) 0.038(4) 0.022(3) -0.002(3) 0.007(4) 0.017(4)
C3 0.047(11) 0.031(4) 0.039(4) -0.002(3) 0.008(4) -0.006(4)
C4 0.037(10) 0.036(4) 0.037(3) 0.005(3) 0.010(4) 0.019(4)
C5 0.022(9) 0.051(4) 0.026(3) 0.002(3) 0.002(4) -0.003(4)
C6 0.038(10) 0.051(4) 0.026(3) 0.005(3) 0.008(4) 0.004(5)
C7 0.048(10) 0.076(6) 0.036(4) -0.008(4) 0.016(5) 0.013(5)
C8 0.086(11) 0.047(4) 0.035(4) -0.019(3) 0.004(4) 0.004(5)
C9 0.070(11) 0.037(4) 0.070(5) 0.009(4) 0.022(6) 0.015(5)
C10 0.079(13) 0.049(5) 0.068(6) 0.005(4) 0.014(6) 0.016(5)
C11 0.072(11) 0.078(6) 0.027(4) 0.001(4) -0.009(4) -0.004(6)
C12 0.072(11) 0.077(6) 0.037(4) 0.025(4) 0.010(5) -0.006(6)
C13 0.050(11) 0.067(5) 0.048(4) -0.015(4) 0.018(5) 0.007(5)
C14 0.062(14) 0.110(9) 0.097(9) -0.042(7) 0.011(8) -0.012(8)
C15 0.068(11) 0.051(5) 0.087(7) -0.031(5) 0.043(6) -0.004(5)
C16 0.083(12) 0.066(6) 0.092(7) 0.008(5) 0.031(7) 0.018(6)
C17 0.080(15) 0.072(6) 0.075(6) -0.023(5) 0.032(7) -0.026(7)
C18 0.116(18) 0.075(8) 0.179(14) -0.029(8) 0.063(13) -0.032(9)
C19 0.179(16) 0.086(7) 0.036(4) -0.012(4) 0.046(7) 0.010(8)
C20 0.26(2) 0.119(11) 0.049(6) 0.017(6) 0.056(9) 0.056(12)
C21 0.059(10) 0.078(6) 0.036(4) 0.001(4) -0.011(5) -0.022(5)
C22 0.103(14) 0.131(10) 0.057(6) 0.032(6) -0.018(7) -0.045(9)
C23 0.055(10) 0.043(4) 0.049(4) 0.003(3) 0.004(5) -0.013(4)
C24 0.062(11) 0.068(6) 0.055(5) 0.002(4) -0.002(5) 0.003(5)
C25 0.068(14) 0.043(5) 0.061(5) -0.001(4) -0.004(6) -0.001(5)
C26 0.075(17) 0.066(7) 0.087(8) -0.022(5) -0.015(8) 0.004(6)
C27 0.070(13) 0.098(8) 0.046(5) -0.006(5) 0.014(6) -0.012(7)
C28 0.067(14) 0.168(13) 0.065(7) -0.006(7) 0.023(7) -0.004(10)
N1 0.065(9) 0.052(4) 0.036(3) -0.014(3) 0.018(4) -0.016(4)

loop_
_atom_type_symbol
_atom_type_description
_atom_type_scat_dispersion_real
_atom_type_scat_dispersion_imag
_atom_type_scat_source
C C 0.0033 0.0016 'International Tables Vol C Tables 4.2.6.8 and 6.1.1.4'
H H 0.0000 0.0000 'International Tables Vol C Tables 4.2.6.8 and 6.1.1.4'
N N 0.0061 0.0033 'International Tables Vol C Tables 4.2.6.8 and 6.1.1.4'
S S 0.1246 0.1234 'International Tables Vol C Tables 4.2.6.8 and 6.1.1.4'
W W -0.8490 6.8722 'International Tables Vol C Tables 4.2.6.8 and 6.1.1.4'

loop_
_geom_angle_atom_site_label_1
_geom_angle_atom_site_label_2
_geom_angle_atom_site_label_3
_geom_angle
_geom_angle_site_symmetry_1
_geom_angle_site_symmetry_3
_geom_angle_publ_flag
S4 W1 S1 130.96(6) . . yes
S4 W1 S2 82.83(7) . . yes
S1 W1 S2 79.50(7) . . yes
S4 W1 S5 135.84(7) . . yes
S1 W1 S5 85.66(8) . . yes
S2 W1 S5 134.44(7) . . yes
S4 W1 S3 79.93(8) . . yes
S1 W1 S3 83.31(8) . . yes
S2 W1 S3 137.74(6) . . yes
S5 W1 S3 81.60(7) . . yes
S4 W1 S6 85.43(7) . . yes
S1 W1 S6 135.90(7) . . yes
S2 W1 S6 82.34(6) . . yes
S5 W1 S6 79.09(7) . . yes
S3 W1 S6 133.71(7) . . yes
C1 S1 W1 111.6(3) . . yes
C2 S2 W1 110.2(3) . . yes
C3 S3 W1 110.1(3) . . yes
C4 S4 W1 110.5(4) . . yes
C5 S5 W1 112.0(3) . . yes
C6 S6 W1 109.9(3) . . yes
C2 C1 C7 126.4(7) . . yes
C2 C1 S1 118.1(7) . . yes
C7 C1 S1 115.5(7) . . yes
C1 C2 C8 126.4(8) . . yes
C1 C2 S2 120.5(6) . . yes
C8 C2 S2 113.1(7) . . yes
C4 C3 C9 124.8(9) . . yes
C4 C3 S3 120.1(6) . . yes
C9 C3 S3 115.1(7) . . yes
C3 C4 C10 126.5(8) . . yes
C3 C4 S4 119.3(7) . . yes
C10 C4 S4 114.2(7) . . yes
C6 C5 C11 124.6(7) . . yes
C6 C5 S5 118.9(5) . . yes
C11 C5 S5 116.4(7) . . yes
C5 C6 C12 126.4(7) . . yes
C5 C6 S6 120.0(5) . . yes
C12 C6 S6 113.6(7) . . yes
C14 C13 N1 116.9(8) . . yes
C16 C15 N1 115.7(7) . . yes
C18 C17 N1 115.3(9) . . yes
C20 C19 N1 113.4(7) . . yes
C22 C21 N2 115.3(8) . . yes
C24 C23 N2 115.2(7) . . yes
C26 C25 N2 115.3(9) . . yes
N2 C27 C28 115.1(9) . . yes
C17 N1 C19 113.4(8) . . yes
C17 N1 C13 105.2(7) . . yes
C19 N1 C13 108.9(8) . . yes
C17 N1 C15 110.8(8) . . yes
C19 N1 C15 106.4(6) . . yes
C13 N1 C15 112.2(7) . . yes
C27 N2 C23 111.9(8) . . yes
C27 N2 C21 111.9(7) . . yes
C23 N2 C21 105.5(7) . . yes
C27 N2 C25 103.6(9) . . yes
C23 N2 C25 112.1(7) . . yes
C21 N2 C25 112.0(8) . . yes

loop_
_geom_bond_atom_site_label_1
_geom_bond_atom_site_label_2
_geom_bond_distance
_geom_bond_site_symmetry_2
_geom_bond_publ_flag
W1 S4 2.371(2) . yes
W1 S1 2.382(2) . yes
W1 S2 2.3865(17) . yes
W1 S5 2.392(2) . yes
W1 S3 2.3925(18) . yes
W1 S6 2.4045(18) . yes
S1 C1 1.764(7) . yes
S2 C2 1.774(9) . yes
S3 C3 1.750(10) . yes
S4 C4 1.767(7) . yes
S5 C5 1.744(7) . yes
S6 C6 1.781(8) . yes
C1 C2 1.317(12) . yes
C1 C7 1.495(12) . yes
C2 C8 1.523(10) . yes
C3 C4 1.316(12) . yes
C3 C9 1.519(10) . yes
C4 C10 1.501(13) . yes
C5 C6 1.318(12) . yes
C5 C11 1.505(11) . yes
C6 C12 1.522(10) . yes
C13 C14 1.510(15) . yes
C13 N1 1.534(12) . yes
C15 C16 1.485(13) . yes
C15 N1 1.526(11) . yes
C17 C18 1.503(16) . yes
C17 N1 1.506(13) . yes
C19 C20 1.481(15) . yes
C19 N1 1.509(10) . yes
C21 C22 1.505(12) . yes
C21 N2 1.504(11) . yes
C23 C24 1.492(11) . yes
C23 N2 1.503(10) . yes
C25 C26 1.497(17) . yes
C25 N2 1.511(11) . yes
C27 N2 1.480(12) . yes
C27 C28 1.509(15) . yes
